data_4029451
loop_
_publ_author_name
'Wang, Siyuan'
'Otani, Yuko'
'Liu, Xin'
'Kawahata, Masatoshi'
'Yamaguchi, Kentaro'
'Ohwada, Tomohiko'

_publ_section_title
;
 Robust trans-Amide Helical Structure of Oligomers of Bicyclic Mimics of
 \b-Proline: Impact of Positional Switching of Bridgehead Substituent on
 Amide cis-trans Equilibrium.
;
_journal_issue 11
_journal_name_full 'The Journal of organic chemistry'
_journal_page_first 5287
_journal_page_last 5300
_journal_paper_doi 10.1021/jo500916j
_journal_volume 79
_journal_year 2014
_chemical_absolute_configuration unk
_chemical_formula_sum 'C14 H23 N O5'
_chemical_formula_weight 285.33
_chemical_name_systematic
; 
 ? 
;
_space_group_IT_number 4
_symmetry_cell_setting monoclinic
_symmetry_space_group_name_Hall 'P 2yb'
_symmetry_space_group_name_H-M 'P 1 21 1'
_atom_sites_solution_hydrogens geom
_atom_sites_solution_primary direct
_atom_sites_solution_secondary difmap
_audit_creation_method SHELXL-97
_cell_angle_alpha 90.00
_cell_angle_beta 110.277(10)
_cell_angle_gamma 90.00
_cell_formula_units_Z 2
_cell_length_a 7.321(6)
_cell_length_b 11.808(9)
_cell_length_c 9.419(8)
_cell_measurement_reflns_used 2483
_cell_measurement_temperature 120
_cell_measurement_theta_max 22.72
_cell_measurement_theta_min 2.31
_cell_volume 763.8(11)
_computing_cell_refinement SMART
_computing_data_collection SMART
_computing_data_reduction SAINT
_computing_molecular_graphics 'ORTEP-3 for Windows'
_computing_publication_material SHELXL-97
_computing_structure_refinement SHELXL-97
_computing_structure_solution SHELXS-97
_diffrn_ambient_temperature 120
_diffrn_detector_area_resol_mean 8.333
_diffrn_measured_fraction_theta_full 0.999
_diffrn_measured_fraction_theta_max 0.988
_diffrn_measurement_device_type 'Bruker SMART 1000 CCD area detector'
_diffrn_measurement_method '\f and \w scans'
_diffrn_radiation_monochromator graphite
_diffrn_radiation_source 'fine-focus sealed tube'
_diffrn_radiation_type MoK\a
_diffrn_radiation_wavelength 0.71073
_diffrn_reflns_av_R_equivalents 0.0490
_diffrn_reflns_av_sigmaI/netI 0.0633
_diffrn_reflns_limit_h_max 9
_diffrn_reflns_limit_h_min -9
_diffrn_reflns_limit_k_max 15
_diffrn_reflns_limit_k_min -15
_diffrn_reflns_limit_l_max 12
_diffrn_reflns_limit_l_min -12
_diffrn_reflns_number 8484
_diffrn_reflns_theta_full 25.00
_diffrn_reflns_theta_max 27.59
_diffrn_reflns_theta_min 2.30
_diffrn_standards_decay_% 0
_diffrn_standards_number 0
_exptl_absorpt_coefficient_mu 0.094
_exptl_absorpt_correction_type none
_exptl_crystal_colour colourless
_exptl_crystal_density_diffrn 1.241
_exptl_crystal_density_method 'not measured'
_exptl_crystal_description plate
_exptl_crystal_F_000 308
_exptl_crystal_size_max 0.28
_exptl_crystal_size_mid 0.26
_exptl_crystal_size_min 0.05
_refine_diff_density_max 0.156
_refine_diff_density_min -0.163
_refine_diff_density_rms 0.036
_refine_ls_abs_structure_details 'Flack H D (1983), Acta Cryst. A39, 876-881'
_refine_ls_abs_structure_Flack 0.2(8)
_refine_ls_extinction_method none
_refine_ls_goodness_of_fit_ref 0.951
_refine_ls_hydrogen_treatment mixed
_refine_ls_matrix_type full
_refine_ls_number_parameters 189
_refine_ls_number_reflns 3479
_refine_ls_number_restraints 1
_refine_ls_restrained_S_all 0.951
_refine_ls_R_factor_all 0.0509
_refine_ls_R_factor_gt 0.0371
_refine_ls_shift/su_max 0.000
_refine_ls_shift/su_mean 0.000
_refine_ls_structure_factor_coef Fsqd
_refine_ls_weighting_details 'calc w=1/[\s^2^(Fo^2^)+(0.0339P)^2^+0.0000P] where P=(Fo^2^+2Fc^2^)/3'
_refine_ls_weighting_scheme calc
_refine_ls_wR_factor_gt 0.0765
_refine_ls_wR_factor_ref 0.0803
_reflns_number_gt 2747
_reflns_number_total 3479
_reflns_threshold_expression >2sigma(I)
_cod_data_source_file jo500916j_si_001.cif
_cod_data_source_block wsy-02-121#991064
_cod_depositor_comments 'Adding full bibliography for 4029450--4029455.cif.'
_cod_original_sg_symbol_H-M P21
_cod_database_code 4029451

loop_
_symmetry_equiv_pos_as_xyz
'x, y, z'
'-x, y+1/2, -z'

loop_
_atom_site_label
_atom_site_type_symbol
_atom_site_fract_x
_atom_site_fract_y
_atom_site_fract_z
_atom_site_U_iso_or_equiv
_atom_site_adp_type
_atom_site_occupancy
_atom_site_symmetry_multiplicity
_atom_site_calc_flag
_atom_site_refinement_flags
C1 C 0.2673(2) 0.53659(13) 0.29217(18) 0.0220(3) Uani 1 1 d .
H1 H 0.3329 0.5508 0.2167 0.026 Uiso 1 1 calc R
C2 C 0.4126(2) 0.47094(12) 0.42926(17) 0.0188(3) Uani 1 1 d .
C3 C 0.3148(2) 0.44845(14) 0.54739(18) 0.0259(4) Uani 1 1 d .
H3A H 0.2494 0.5175 0.5657 0.031 Uiso 1 1 calc R
H3B H 0.4115 0.4228 0.6445 0.031 Uiso 1 1 calc R
C4 C 0.1648(2) 0.35402(16) 0.4749(2) 0.0301(4) Uani 1 1 d .
H4A H 0.1975 0.2829 0.5341 0.036 Uiso 1 1 calc R
H4B H 0.0311 0.3776 0.4650 0.036 Uiso 1 1 calc R
C5 C 0.1865(2) 0.34089(14) 0.32125(19) 0.0239(4) Uani 1 1 d .
H5 H 0.1355 0.2677 0.2692 0.029 Uiso 1 1 calc R
C6 C 0.1046(2) 0.44715(14) 0.22484(19) 0.0267(4) Uani 1 1 d .
H6A H -0.0194 0.4716 0.2354 0.032 Uiso 1 1 calc R
H6B H 0.0829 0.4331 0.1166 0.032 Uiso 1 1 calc R
C7 C 0.2016(3) 0.64873(14) 0.33393(19) 0.0282(4) Uani 1 1 d .
C8 C 0.6108(2) 0.52423(13) 0.49567(17) 0.0203(3) Uani 1 1 d .
H8A H 0.6634 0.5411 0.4143 0.024 Uiso 1 1 calc R
H8B H 0.6011 0.5962 0.5465 0.024 Uiso 1 1 calc R
C9 C 0.9126(2) 0.50148(16) 0.69322(19) 0.0304(4) Uani 1 1 d .
H9A H 0.8842 0.5555 0.7618 0.046 Uiso 1 1 calc R
H9B H 0.9703 0.5417 0.6280 0.046 Uiso 1 1 calc R
H9C H 1.0042 0.4442 0.7526 0.046 Uiso 1 1 calc R
C10 C 0.4902(2) 0.33220(13) 0.25953(18) 0.0202(3) Uani 1 1 d .
C11 C 0.4659(2) 0.20104(14) 0.05145(18) 0.0257(4) Uani 1 1 d .
C12 C 0.6780(3) 0.1648(2) 0.1100(2) 0.0411(5) Uani 1 1 d .
H12A H 0.7001 0.1122 0.1947 0.062 Uiso 1 1 calc R
H12B H 0.7611 0.2316 0.1443 0.062 Uiso 1 1 calc R
H12C H 0.7098 0.1274 0.0286 0.062 Uiso 1 1 calc R
C13 C 0.3349(3) 0.10027(18) -0.0050(2) 0.0451(5) Uani 1 1 d .
H13A H 0.1986 0.1248 -0.0387 0.068 Uiso 1 1 calc R
H13B H 0.3584 0.0449 0.0769 0.068 Uiso 1 1 calc R
H13C H 0.3624 0.0655 -0.0899 0.068 Uiso 1 1 calc R
C14 C 0.4243(3) 0.29138(18) -0.0684(2) 0.0442(5) Uani 1 1 d .
H14A H 0.5118 0.3558 -0.0295 0.066 Uiso 1 1 calc R
H14B H 0.2889 0.3165 -0.0955 0.066 Uiso 1 1 calc R
H14C H 0.4451 0.2606 -0.1582 0.066 Uiso 1 1 calc R
N1 N 0.40066(17) 0.35607(11) 0.36219(14) 0.0181(3) Uani 1 1 d .
O1 O 0.32762(19) 0.72997(11) 0.33584(15) 0.0338(3) Uani 1 1 d .
O2 O 0.0575(2) 0.66425(12) 0.3647(2) 0.0595(5) Uani 1 1 d .
O3 O 0.73723(15) 0.44789(9) 0.60227(13) 0.0279(3) Uani 1 1 d .
O4 O 0.62901(16) 0.38297(10) 0.24860(13) 0.0300(3) Uani 1 1 d .
O5 O 0.40669(16) 0.24085(9) 0.17772(12) 0.0256(3) Uani 1 1 d .
H1A H 0.299(3) 0.794(2) 0.362(3) 0.061(8) Uiso 1 1 d .

loop_
_atom_site_aniso_label
_atom_site_aniso_U_11
_atom_site_aniso_U_22
_atom_site_aniso_U_33
_atom_site_aniso_U_23
_atom_site_aniso_U_13
_atom_site_aniso_U_12
C1 0.0223(8) 0.0184(8) 0.0250(8) -0.0014(7) 0.0078(7) 0.0003(6)
C2 0.0203(7) 0.0145(8) 0.0230(8) -0.0024(6) 0.0093(6) -0.0004(6)
C3 0.0256(8) 0.0275(9) 0.0282(9) -0.0043(7) 0.0138(7) -0.0020(7)
C4 0.0284(9) 0.0310(9) 0.0378(10) -0.0020(8) 0.0203(8) -0.0045(8)
C5 0.0181(8) 0.0210(8) 0.0334(9) -0.0059(7) 0.0097(7) -0.0030(7)
C6 0.0182(8) 0.0249(8) 0.0321(9) -0.0049(7) 0.0026(7) 0.0004(7)
C7 0.0255(9) 0.0226(9) 0.0340(10) -0.0017(8) 0.0071(8) 0.0038(7)
C8 0.0192(7) 0.0173(8) 0.0225(8) 0.0000(6) 0.0049(6) -0.0004(6)
C9 0.0201(8) 0.0313(10) 0.0342(10) -0.0057(8) 0.0024(7) -0.0002(8)
C10 0.0203(8) 0.0186(8) 0.0200(8) 0.0016(7) 0.0048(6) 0.0027(6)
C11 0.0293(9) 0.0274(9) 0.0212(8) -0.0055(7) 0.0099(7) 0.0043(7)
C12 0.0335(10) 0.0590(13) 0.0307(9) -0.0058(10) 0.0108(8) 0.0174(10)
C13 0.0503(13) 0.0397(11) 0.0501(12) -0.0226(10) 0.0234(10) -0.0090(10)
C14 0.0607(13) 0.0420(12) 0.0290(10) 0.0048(9) 0.0145(10) 0.0110(11)
N1 0.0159(6) 0.0179(7) 0.0213(6) -0.0031(5) 0.0075(5) -0.0021(5)
O1 0.0377(7) 0.0182(7) 0.0479(8) -0.0040(6) 0.0178(6) -0.0015(6)
O2 0.0394(9) 0.0338(8) 0.1167(13) -0.0185(9) 0.0414(9) 0.0015(7)
O3 0.0211(6) 0.0188(6) 0.0356(6) 0.0011(5) -0.0008(5) -0.0017(5)
O4 0.0285(6) 0.0327(7) 0.0346(7) -0.0079(6) 0.0182(5) -0.0094(5)
O5 0.0290(6) 0.0218(6) 0.0301(6) -0.0088(5) 0.0155(5) -0.0036(5)

loop_
_atom_type_symbol
_atom_type_description
_atom_type_scat_dispersion_real
_atom_type_scat_dispersion_imag
_atom_type_scat_source
C C 0.0033 0.0016 'International Tables Vol C Tables 4.2.6.8 and 6.1.1.4'
H H 0.0000 0.0000 'International Tables Vol C Tables 4.2.6.8 and 6.1.1.4'
N N 0.0061 0.0033 'International Tables Vol C Tables 4.2.6.8 and 6.1.1.4'
O O 0.0106 0.0060 'International Tables Vol C Tables 4.2.6.8 and 6.1.1.4'

loop_
_geom_angle_atom_site_label_1
_geom_angle_atom_site_label_2
_geom_angle_atom_site_label_3
_geom_angle
C7 C1 C6 115.79(14)
C7 C1 C2 114.03(14)
C6 C1 C2 101.89(13)
C7 C1 H1 108.2
C6 C1 H1 108.2
C2 C1 H1 108.2
N1 C2 C8 117.71(13)
N1 C2 C3 100.14(12)
C8 C2 C3 113.22(13)
N1 C2 C1 100.27(12)
C8 C2 C1 114.71(13)
C3 C2 C1 109.16(14)
C2 C3 C4 103.99(13)
C2 C3 H3A 111.0
C4 C3 H3A 111.0
C2 C3 H3B 111.0
C4 C3 H3B 111.0
H3A C3 H3B 109.0
C5 C4 C3 101.63(13)
C5 C4 H4A 111.4
C3 C4 H4A 111.4
C5 C4 H4B 111.4
C3 C4 H4B 111.4
H4A C4 H4B 109.3
N1 C5 C4 100.92(13)
N1 C5 C6 102.35(12)
C4 C5 C6 109.29(15)
N1 C5 H5 114.3
C4 C5 H5 114.3
C6 C5 H5 114.3
C5 C6 C1 103.05(13)
C5 C6 H6A 111.2
C1 C6 H6A 111.2
C5 C6 H6B 111.2
C1 C6 H6B 111.2
H6A C6 H6B 109.1
O2 C7 O1 123.44(17)
O2 C7 C1 125.71(16)
O1 C7 C1 110.83(15)
O3 C8 C2 109.00(13)
O3 C8 H8A 109.9
C2 C8 H8A 109.9
O3 C8 H8B 109.9
C2 C8 H8B 109.9
H8A C8 H8B 108.3
O3 C9 H9A 109.5
O3 C9 H9B 109.5
H9A C9 H9B 109.5
O3 C9 H9C 109.5
H9A C9 H9C 109.5
H9B C9 H9C 109.5
O4 C10 O5 125.13(15)
O4 C10 N1 125.19(14)
O5 C10 N1 109.61(13)
O5 C11 C13 101.96(13)
O5 C11 C14 109.82(15)
C13 C11 C14 110.91(17)
O5 C11 C12 110.24(13)
C13 C11 C12 110.61(17)
C14 C11 C12 112.78(17)
C11 C12 H12A 109.5
C11 C12 H12B 109.5
H12A C12 H12B 109.5
C11 C12 H12C 109.5
H12A C12 H12C 109.5
H12B C12 H12C 109.5
C11 C13 H13A 109.5
C11 C13 H13B 109.5
H13A C13 H13B 109.5
C11 C13 H13C 109.5
H13A C13 H13C 109.5
H13B C13 H13C 109.5
C11 C14 H14A 109.5
C11 C14 H14B 109.5
H14A C14 H14B 109.5
C11 C14 H14C 109.5
H14A C14 H14C 109.5
H14B C14 H14C 109.5
C10 N1 C2 120.98(12)
C10 N1 C5 120.64(13)
C2 N1 C5 96.98(11)
C7 O1 H1A 114.2(16)
C9 O3 C8 111.93(13)
C10 O5 C11 121.03(13)

loop_
_geom_bond_atom_site_label_1
_geom_bond_atom_site_label_2
_geom_bond_distance
C1 C7 1.507(2)
C1 C6 1.553(2)
C1 C2 1.565(2)
C1 H1 1.0000
C2 N1 1.486(2)
C2 C8 1.504(2)
C2 C3 1.541(2)
C3 C4 1.548(2)
C3 H3A 0.9900
C3 H3B 0.9900
C4 C5 1.518(3)
C4 H4A 0.9900
C4 H4B 0.9900
C5 N1 1.490(2)
C5 C6 1.543(3)
C5 H5 1.0000
C6 H6A 0.9900
C6 H6B 0.9900
C7 O2 1.201(2)
C7 O1 1.327(2)
C8 O3 1.4260(19)
C8 H8A 0.9900
C8 H8B 0.9900
C9 O3 1.421(2)
C9 H9A 0.9800
C9 H9B 0.9800
C9 H9C 0.9800
C10 O4 1.215(2)
C10 O5 1.343(2)
C10 N1 1.372(2)
C11 O5 1.477(2)
C11 C13 1.505(3)
C11 C14 1.506(3)
C11 C12 1.518(3)
C12 H12A 0.9800
C12 H12B 0.9800
C12 H12C 0.9800
C13 H13A 0.9800
C13 H13B 0.9800
C13 H13C 0.9800
C14 H14A 0.9800
C14 H14B 0.9800
C14 H14C 0.9800
O1 H1A 0.85(3)

loop_
_geom_hbond_atom_site_label_D
_geom_hbond_atom_site_label_H
_geom_hbond_atom_site_label_A
_geom_hbond_distance_DH
_geom_hbond_distance_HA
_geom_hbond_distance_DA
_geom_hbond_angle_DHA
_geom_hbond_site_symmetry_A
O1 H1A O3 0.85(3) 1.88(3) 2.716(3) 169(2) 2_656
